data_2106226
loop_
_publ_author_name
'Adams, J.M.'
'Pritchard, R.G.'

_publ_section_title
;
 The crystal structure of sodium percarbonate: An unusual layered solid
;
_journal_name_full 'Acta Crystallographica B (24,1968-38,1982)'
_journal_page_first 3650
_journal_page_last 3653
_journal_volume 33
_journal_year 1977
_chemical_formula_sum 'C H3 Na2 O6'
_chemical_name_systematic 'Na2 C O3 (H2 O2)1.5'
_space_group_IT_number 41
_symmetry_space_group_name_Hall 'A 2 -2ab'
_symmetry_space_group_name_H-M 'A e a 2'
_cell_angle_alpha 90
_cell_angle_beta 90
_cell_angle_gamma 90
_cell_formula_units_Z 8
_cell_length_a 9.224
_cell_length_b 15.805
_cell_length_c 6.747
_cell_volume 983.614
_citation_journal_id_ASTM ACBCAR
_cod_data_source_file Adams_ACBCAR_1977_764.cif
_cod_data_source_block C1H3Na2O6
_cod_depositor_comments
;

2023-05-16
Space group name changed to comply with IUCR recomendations
                 miguel
;
_cod_original_sg_symbol_H-M 'A b a 2'
_cod_original_cell_volume 983.6136
_cod_original_formula_sum 'C1 H3 Na2 O6'
_cod_database_code 2106226

loop_
_symmetry_equiv_pos_as_xyz
x,y,z
-x,-y,z
-x+1/2,y+1/2,z
x+1/2,-y+1/2,z
x,y+1/2,z+1/2
-x,-y+1/2,z+1/2
-x+1/2,y+1,z+1/2
x+1/2,-y+1,z+1/2

loop_
_atom_site_label
_atom_site_type_symbol
_atom_site_fract_x
_atom_site_fract_y
_atom_site_fract_z
_atom_site_occupancy
_atom_site_U_iso_or_equiv
Na2 Na+1 0.9994 0.2502 0.281 1 0.0
O6 O-1 0.8438 0.1381 0.12 1 0.0
C1 C+4 0.2481 0.162 0.03 1 0.0
O7 O-1 0.5075 0.0254 0.142 0.5 0.0
O3 O-2 0.1771 0.2317 0.01 1 0.0
Na1 Na+1 0.2474 0.9886 0.274 1 0.0
O1 O-2 0.1846 0.0902 0.019 1 0.0
O4 O-1 0.5445 0.0327 0.984 0.5 0.0
O2 O-2 0.3915 0.1652 0.023 1 0.0
O5 O-1 0.9082 0.113 0.923 1 0.0
